data_2004342
loop_
_publ_author_name
'Low, J. N.'
'Ferguson, G.'
'Cobo, J.'
'Melguizo, M.'
'Nogueras, M.'
'S\'anchez, A.'

_publ_section_title
;6-Methoxy-4,5-di(methoxycarbonyl)-2-(2,3,4-tri-<i>O</i>-acetyl-\b-<small>D</small>-xylopyranosyl)aminopyridine
 and
 4,5-Di(methoxycarbonyl)-6-methylthio-2-(2,3,4-tri-<i>O</i>-acetyl-\b-<small>D</small>-xylopyranosyl)aminopyridine
;
_journal_issue 1
_journal_name_full 'Acta Crystallographica Section C'
_journal_page_first 145
_journal_page_last 148
_journal_paper_doi 10.1107/S0108270195012583
_journal_volume 52
_journal_year 1996
_chemical_formula_moiety 'C21 H26 N2 O11 S'
_chemical_formula_sum 'C21 H26 N2 O11 S'
_chemical_formula_weight 514.50
_chemical_name_systematic
;
2-(2,3,4-tri-O-acetyl-\b-D-xylopyranosyl)amino-4,5-dicarbomethoxy-6-
methylthiopyridine
;
_space_group_IT_number 4
_symmetry_cell_setting monoclinic
_symmetry_space_group_name_Hall 'P 2yb'
_symmetry_space_group_name_H-M 'P 1 21 1'
_cell_angle_alpha 90
_cell_angle_beta 94.047(14)
_cell_angle_gamma 90
_cell_formula_units_Z 2
_cell_length_a 7.8583(9)
_cell_length_b 15.842(2)
_cell_length_c 10.368(2)
_cell_measurement_reflns_used 25
_cell_measurement_temperature 294.0(10)
_cell_measurement_theta_max 17.5
_cell_measurement_theta_min 9.5
_cell_volume 1287.5(3)
_computing_cell_refinement 'Enraf-Nonius SET4 (de Boer & Duisenberg, 1984) and CELDIM'
_computing_data_collection 'CAD-4/PC Software (Enraf-Nonius, 1992)'
_computing_data_reduction 'DATRD2 in NRCVAX94 (Gabe, Le Page, Charland, Lee & White, 1989)'
_computing_molecular_graphics 'NRCVAX94, PLATON and PLUTON'
_computing_publication_material 'NRCVAX94, SHELXL93  and WordPerfect'
_computing_structure_refinement 'NRCVAX94 and SHELXL93 (Sheldrick, 1993)'
_computing_structure_solution 'SOLVER in NRCVAX'
_diffrn_ambient_temperature 294.0(10)
_diffrn_measurement_device 'Enraf-Nonius CAD-4'
_diffrn_measurement_method \q/2\q
_diffrn_radiation_monochromator graphite
_diffrn_radiation_source 'X-ray tube'
_diffrn_radiation_type MoK\a
_diffrn_radiation_wavelength 0.7107
_diffrn_reflns_av_R_equivalents 0.009
_diffrn_reflns_av_sigmaI/netI 0.0427
_diffrn_reflns_limit_h_max 9
_diffrn_reflns_limit_h_min -10
_diffrn_reflns_limit_k_max 20
_diffrn_reflns_limit_k_min 0
_diffrn_reflns_limit_l_max 13
_diffrn_reflns_limit_l_min 0
_diffrn_reflns_number 3057
_diffrn_reflns_theta_max 27.0
_diffrn_reflns_theta_min 2.4
_diffrn_standards_decay_% 'no decay, variation 1.2'
_diffrn_standards_interval_time 120
_diffrn_standards_number 3
_exptl_absorpt_coefficient_mu 0.184
_exptl_absorpt_correction_type none
_exptl_crystal_colour 'light yellow'
_exptl_crystal_density_diffrn 1.327
_exptl_crystal_density_meas ?
_exptl_crystal_description prism
_exptl_crystal_F_000 540
_exptl_crystal_size_max 0.41
_exptl_crystal_size_mid 0.39
_exptl_crystal_size_min 0.22
_refine_diff_density_max 0.166
_refine_diff_density_min -0.167
_refine_ls_abs_structure_details 'Flack (1983) parameter = -0.02(13)'
_refine_ls_abs_structure_Flack -0.02(13)
_refine_ls_extinction_method none
_refine_ls_goodness_of_fit_all 0.993
_refine_ls_goodness_of_fit_obs 1.161
_refine_ls_hydrogen_treatment 'H atoms riding (SHELXL93 defaults, C---H 0.96--0.98, N---H 0.86\%A)'
_refine_ls_matrix_type full
_refine_ls_number_parameters 316
_refine_ls_number_reflns 2864
_refine_ls_number_restraints 0
_refine_ls_restrained_S_all 0.993
_refine_ls_restrained_S_obs 1.161
_refine_ls_R_factor_all 0.0786
_refine_ls_R_factor_obs 0.0459
_refine_ls_shift/esd_max 0.001
_refine_ls_shift/esd_mean 0.000
_refine_ls_structure_factor_coef Fsqd
_refine_ls_weighting_scheme
;
calc w = 1/[\s^2^(F~o~^2^) + (0.0621P)^2^]
where P = (F~o~^2^ + 2F~c~^2^)/3
;
_refine_ls_wR_factor_all 0.1131
_refine_ls_wR_factor_obs 0.1032
_reflns_number_observed 1860
_reflns_number_total 2864
_reflns_observed_criterion >2\s(I)
_cod_data_source_file ab1310.cif
_cod_data_source_block IV
_cod_depositor_comments
;
The following automatic conversions were performed:

'_exptl_crystal_density_meas' value 'not measured' was changed to '?'
- the value is perceived as not measured.

Automatic conversion script
Id: cif_fix_values 3008 2015-01-20 13:52:24Z robertas 
;
_cod_original_cell_volume 1287.6(3)
_cod_original_sg_symbol_H-M 'P 21'
_cod_database_code 2004342

loop_
_symmetry_equiv_pos_as_xyz
'x, y, z'
'-x, y+1/2, -z'

loop_
_atom_site_aniso_label
_atom_site_aniso_U_11
_atom_site_aniso_U_22
_atom_site_aniso_U_33
_atom_site_aniso_U_12
_atom_site_aniso_U_13
_atom_site_aniso_U_23
N1 0.050(2) 0.045(2) 0.054(2) -0.001(2) 0.011(2) -0.0042(15)
C2 0.052(3) 0.043(2) 0.050(2) -0.005(2) 0.007(2) 0.000(2)
N2 0.046(2) 0.049(2) 0.082(2) 0.007(2) -0.007(2) -0.025(2)
C3 0.053(2) 0.042(2) 0.045(2) 0.002(2) 0.005(2) -0.001(2)
C4 0.049(2) 0.051(2) 0.045(2) -0.009(2) 0.007(2) 0.002(2)
C41 0.055(3) 0.054(2) 0.055(2) -0.010(2) 0.002(2) -0.003(2)
O41 0.076(2) 0.081(2) 0.110(3) -0.005(2) -0.025(2) -0.038(2)
O42 0.051(2) 0.083(2) 0.062(2) 0.006(2) -0.0025(14) -0.011(2)
C42 0.055(3) 0.112(4) 0.077(3) 0.016(3) -0.006(2) -0.005(3)
C5 0.055(3) 0.047(2) 0.049(2) -0.004(2) 0.010(2) -0.007(2)
C51 0.063(3) 0.061(3) 0.075(3) 0.002(3) 0.010(3) -0.017(2)
O51 0.092(3) 0.061(2) 0.145(3) -0.027(2) 0.041(2) -0.032(2)
O52 0.108(3) 0.090(3) 0.065(2) -0.016(2) 0.007(2) -0.027(2)
C52 0.140(6) 0.113(5) 0.103(5) -0.004(5) -0.009(4) -0.064(4)
C6 0.056(3) 0.043(2) 0.049(2) -0.005(2) 0.014(2) -0.005(2)
S61 0.0732(7) 0.0535(6) 0.0736(7) 0.0074(6) 0.0179(6) -0.0164(6)
C61 0.070(3) 0.064(3) 0.076(3) 0.019(2) 0.019(2) 0.009(2)
C21 0.047(2) 0.045(2) 0.063(3) 0.001(2) 0.001(2) -0.012(2)
O2 0.053(2) 0.054(2) 0.079(2) -0.0093(15) 0.0037(15) 0.008(2)
C22 0.051(2) 0.044(2) 0.043(2) 0.003(2) 0.003(2) -0.002(2)
O221 0.069(2) 0.060(2) 0.0453(15) 0.016(2) 0.0070(13) 0.0000(13)
C221 0.065(3) 0.058(3) 0.065(3) 0.013(2) 0.007(2) 0.010(2)
O222 0.117(3) 0.077(2) 0.097(3) 0.042(3) 0.040(2) 0.026(2)
C222 0.117(5) 0.121(5) 0.088(4) 0.040(5) 0.026(3) 0.053(4)
C23 0.047(2) 0.040(2) 0.047(2) 0.003(2) 0.007(2) -0.007(2)
O231 0.050(2) 0.0427(14) 0.056(2) -0.0047(12) 0.0136(13) -0.0089(12)
C231 0.051(3) 0.061(3) 0.049(2) 0.000(2) 0.006(2) -0.006(2)
O232 0.066(2) 0.073(2) 0.112(3) -0.003(2) 0.043(2) -0.019(2)
C232 0.079(3) 0.070(3) 0.111(4) -0.034(3) 0.037(3) -0.025(3)
C24 0.049(2) 0.050(2) 0.055(2) 0.002(2) -0.001(2) 0.005(2)
O241 0.055(2) 0.084(2) 0.063(2) 0.009(2) -0.0070(14) 0.009(2)
C241 0.063(3) 0.082(4) 0.079(3) -0.008(3) -0.008(3) 0.029(3)
O242 0.095(3) 0.151(4) 0.071(2) -0.011(3) -0.007(2) 0.038(3)
C242 0.073(4) 0.156(7) 0.132(5) 0.012(4) -0.036(4) 0.044(5)
C25 0.066(3) 0.051(3) 0.080(3) 0.006(2) 0.001(3) 0.012(2)

loop_
_atom_site_label
_atom_site_occupancy
_atom_site_fract_x
_atom_site_fract_y
_atom_site_fract_z
_atom_site_U_iso_or_equiv
_atom_site_thermal_displace_type
_atom_site_calc_flag
_atom_site_refinement_flags
_atom_site_type_symbol
N1 1 .3146(4) .9006(2) .2760(3) .0494(8) Uani d . N
C2 1 .2202(5) .9673(2) .2993(4) .0479(10) Uani d . C
N2 1 .3000(4) 1.0294(2) .3778(4) .0596(9) Uani d . N
C3 1 .0507(5) .9771(3) .2448(4) .0467(9) Uani d . C
C4 1 -.0200(5) .9148(3) .1628(4) .0482(9) Uani d . C
C41 1 -0.1978(6) .9244(3) .0919(4) .0545(10) Uani d . C
O41 1 -0.2543(4) .8815(3) .0030(4) .0902(12) Uani d . O
O42 1 -0.2826(4) .9882(2) .1370(3) .0656(8) Uani d . O
C42 1 -0.4467(6) 1.0077(4) .0630(5) .082(2) Uani d . C
C5 1 .0755(5) .8430(3) .1402(4) .0503(10) Uani d . C
C51 1 -.0051(6) .7690(3) .0644(5) .0661(13) Uani d . C
O51 1 -.0974(5) .7197(2) .1064(5) .0979(13) Uani d . O
O52 1 .0520(5) .7630(3) -.0497(3) .0879(11) Uani d . O
C52 1 -.0103(9) .6881(5) -0.1238(6) .119(3) Uani d . C
C6 1 .2435(5) .8402(3) .1972(4) .0489(9) Uani d . C
S61 1 .3733(2) .75373(8) .16581(11) .0662(3) Uani d . S
C61 1 .5625(6) .7720(3) .2744(5) .0695(13) Uani d . C
C21 1 .4714(5) 1.0224(3) .4379(4) .0519(10) Uani d . C
O2 1 .4722(4) .9864(2) .5643(3) .0621(8) Uani d . O
C22 1 .5573(5) 1.1088(3) .4555(4) .0458(9) Uani d . C
O221 1 .5657(4) 1.1471(2) .3311(2) .0582(8) Uani d . O
C221 1 .4875(6) 1.2222(3) .3073(4) .0623(12) Uani d . C
O222 1 .4027(5) 1.2543(3) .3797(4) .0957(12) Uani d . O
C222 1 .5212(7) 1.2561(5) .1780(5) .108(2) Uani d . C
C23 1 .7391(5) 1.0976(2) .5173(4) .0445(9) Uani d . C
O231 1 .8100(3) 1.1806(2) .5420(2) .0491(6) Uani d . O
C231 1 .9579(6) 1.1991(3) .4978(4) .0539(11) Uani d . C
O232 1 1.0377(4) 1.1490(2) .4426(4) .0819(10) Uani d . O
C232 1 1.0066(8) 1.2895(4) .5223(6) .085(2) Uani d . C
C24 1 .7457(5) 1.0491(3) .6435(4) .0519(10) Uani d . C
O241 1 .9238(4) 1.0278(2) .6810(3) .0680(9) Uani d . O
C241 1 .9775(6) 1.0251(4) .8085(6) .0753(15) Uani d . C
O242 1 .8848(5) 1.0384(4) .8884(4) .1063(14) Uani d . O
C242 1 1.1610(7) 1.0024(5) .8330(7) .122(3) Uani d . C
C25 1 .6431(6) .9677(3) .6206(5) .0659(13) Uani d . C
H2 1 .2437 1.0747 .3913 .072 Uiso calc R H
H3 1 -0.0125 1.0246 .2637 .056 Uiso calc R H
H42A 1 -0.5002 1.0547 .1021 .123 Uiso calc R H
H42B 1 -0.5205 .9594 .0636 .123 Uiso calc R H
H42C 1 -0.4254 1.0215 -0.0246 .123 Uiso calc R H
H52A 1 .0370 .6880 -0.2067 .179 Uiso calc R H
H52B 1 -0.1325 .6900 -0.1356 .179 Uiso calc R H
H52C 1 .0242 .6379 -0.0774 .179 Uiso calc R H
H61A 1 .6431 .7274 .2646 .104 Uiso calc R H
H61B 1 .5307 .7733 .3621 .104 Uiso calc R H
H61C 1 .6131 .8250 .2536 .104 Uiso calc R H
H21 1 .5396 .9868 .3839 .062 Uiso calc R H
H22 1 .4912 1.1446 .5106 .055 Uiso calc R H
H22A 1 .5952 1.2183 .1362 .162 Uiso calc R H
H22B 1 .5748 1.3105 .1878 .162 Uiso calc R H
H22C 1 .4155 1.2617 .1264 .162 Uiso calc R H
H23 1 .8080 1.0680 .4564 .053 Uiso calc R H
H23A 1 .9206 1.3167 .5689 .128 Uiso calc R H
H23B 1 1.0163 1.3179 .4412 .128 Uiso calc R H
H23C 1 1.1140 1.2920 .5723 .128 Uiso calc R H
H24 1 .6975 1.0830 .7110 .062 Uiso calc R H
H24A 1 1.2110 .9945 .7521 .183 Uiso calc R H
H24B 1 1.1706 .9512 .8824 .183 Uiso calc R H
H24C 1 1.2196 1.0470 .8805 .183 Uiso calc R H
H25A 1 .7011 .9311 .5629 .079 Uiso calc R H
H25B 1 .6354 .9383 .7021 .079 Uiso calc R H

loop_
_atom_type_symbol
_atom_type_description
_atom_type_scat_dispersion_real
_atom_type_scat_dispersion_imag
_atom_type_scat_source
C C 0.0033 0.0016 'International Tables Vol C Tables 4.2.6.8 and 6.1.1.4'
H H 0.0000 0.0000 'International Tables Vol C Tables 4.2.6.8 and 6.1.1.4'
N N 0.0061 0.0033 'International Tables Vol C Tables 4.2.6.8 and 6.1.1.4'
O O 0.0106 0.0060 'International Tables Vol C Tables 4.2.6.8 and 6.1.1.4'
S S 0.1246 0.1234 'International Tables Vol C Tables 4.2.6.8 and 6.1.1.4'

loop_
_geom_angle_atom_site_label_1
_geom_angle_atom_site_label_2
_geom_angle_atom_site_label_3
_geom_angle
_geom_angle_publ_flag
C2 N1 C6 117.6(3) yes
N1 C2 N2 115.8(3) yes
N1 C2 C3 122.5(3) yes
N2 C2 C3 121.7(3) yes
C2 N2 C21 124.3(3) yes
C2 C3 C4 119.3(4) yes
C3 C4 C5 119.0(4) yes
C5 C4 C41 118.9(4) yes
C3 C4 C41 122.1(4) yes
O41 C41 O42 122.5(4) ?
O41 C41 C4 125.6(4) ?
O42 C41 C4 111.9(3) ?
C41 O42 C42 114.8(4) ?
C4 C5 C6 117.2(3) yes
C4 C5 C51 120.4(4) yes
C6 C5 C51 122.3(4) yes
O51 C51 O52 123.6(5) ?
O51 C51 C5 124.5(4) ?
O52 C51 C5 111.6(4) ?
C51 O52 C52 114.2(5) ?
N1 C6 C5 124.4(4) yes
N1 C6 S61 116.4(3) yes
S61 C6 C5 119.2(3) yes
C6 S61 C61 102.8(2) yes
O2 C21 N2 111.7(3) ?
O2 C21 C22 105.9(3) ?
N2 C21 C22 111.8(3) ?
C21 O2 C25 113.2(3) ?
O221 C22 C21 108.6(3) ?
O221 C22 C23 108.9(3) ?
C21 C22 C23 109.6(3) ?
C22 O221 C221 119.1(3) ?
O222 C221 O221 122.9(4) ?
O222 C221 C222 125.0(5) ?
O221 C221 C222 112.0(4) ?
O231 C23 C24 108.6(3) ?
O231 C23 C22 107.7(3) ?
C22 C23 C24 113.2(3) ?
C23 O231 C231 118.8(3) ?
O231 C231 O232 122.0(4) ?
O232 C231 C232 125.8(5) ?
O231 C231 C232 112.1(4) ?
O241 C24 C23 108.6(3) ?
O241 C24 C25 109.3(3) ?
C23 C24 C25 107.9(3) ?
C24 O241 C241 119.4(4) ?
O241 C241 O242 121.4(5) ?
O242 C241 C242 124.8(5) ?
O241 C241 C242 113.8(6) ?
O2 C25 C24 110.6(3) ?

loop_
_geom_bond_atom_site_label_1
_geom_bond_atom_site_label_2
_geom_bond_distance
_geom_bond_publ_flag
N1 C2 1.323(5) yes
N1 C6 1.353(5) yes
N2 C2 1.396(5) yes
C2 C3 1.418(6) yes
N2 C21 1.448(5) yes
C3 C4 1.393(6) yes
C4 C5 1.391(6) yes
C4 C41 1.540(6) yes
O41 C41 1.205(5) ?
O42 C41 1.314(5) ?
O42 C42 1.485(5) ?
C5 C6 1.408(6) yes
C5 C51 1.525(6) yes
O51 C51 1.170(6) ?
O52 C51 1.297(5) ?
O52 C52 1.477(7) ?
S61 C6 1.752(4) yes
S61 C61 1.823(5) yes
O2 C21 1.428(5) ?
C21 C22 1.531(6) ?
O2 C25 1.456(5) ?
O221 C22 1.431(5) ?
C22 C23 1.535(5) ?
O221 C221 1.354(5) ?
O222 C221 1.156(5) ?
C221 C222 1.486(6) ?
O231 C23 1.444(4) ?
C23 C24 1.515(5) ?
O231 C231 1.313(5) ?
O232 C231 1.184(5) ?
C231 C232 1.500(6) ?
O241 C24 1.465(5) ?
C24 C25 1.530(6) ?
O241 C241 1.360(6) ?
O242 C241 1.160(6) ?
C241 C242 1.491(7) ?

loop_
_geom_torsion_atom_site_label_1
_geom_torsion_atom_site_label_2
_geom_torsion_atom_site_label_3
_geom_torsion_atom_site_label_4
_geom_torsion
_geom_torsion_publ_flag
C6 N1 C2 N2 -178.1(4) ?
C6 N1 C2 C3 -0.2(5) ?
N1 C2 N2 C21 -3.2(6) ?
C3 C2 N2 C21 178.8(4) ?
N1 C2 C3 C4 -0.5(5) ?
N2 C2 C3 C4 177.3(4) ?
C2 C3 C4 C5 2.3(5) ?
C2 C3 C4 C41 -175.1(4) ?
C5 C4 C41 O41 -11.7(7) yes
C3 C4 C41 O41 165.7(5) ?
C5 C4 C41 O42 170.4(3) ?
C3 C4 C41 O42 -12.2(5) ?
O41 C41 O42 C42 -4.9(6) ?
C4 C41 O42 C42 173.0(4) ?
C3 C4 C5 C6 -3.3(5) ?
C41 C4 C5 C6 174.2(3) ?
C3 C4 C5 C51 172.6(4) ?
C41 C4 C5 C51 -9.9(6) ?
C4 C5 C51 O51 -76.9(6) yes
C6 C5 C51 O51 98.8(6) ?
C4 C5 C51 O52 108.3(5) ?
C6 C5 C51 O52 -75.9(5) ?
O51 C51 O52 C52 0.3(8) ?
C5 C51 O52 C52 175.1(5) ?
C2 N1 C6 C5 -1.0(5) ?
C2 N1 C6 S61 178.8(3) ?
C4 C5 C6 N1 2.8(6) ?
C51 C5 C6 N1 -173.1(4) ?
C4 C5 C6 S61 -177.0(3) ?
C51 C5 C6 S61 7.2(5) ?
N1 C6 S61 C61 7.1(4) yes
C5 C6 S61 C61 -173.2(3) ?
C2 N2 C21 O2 -91.3(5) ?
C2 N2 C21 C22 150.1(4) ?
N2 C21 O2 C25 172.1(3) ?
C22 C21 O2 C25 -65.9(4) ?
O2 C21 C22 O221 178.0(3) ?
N2 C21 C22 O221 -60.1(4) ?
O2 C21 C22 C23 59.1(4) ?
N2 C21 C22 C23 -179.0(3) ?
C21 C22 O221 C221 120.3(4) ?
C23 C22 O221 C221 -120.3(4) ?
C22 O221 C221 O222 -6.0(7) yes
C22 O221 C221 C222 175.2(4) ?
O221 C22 C23 O231 66.0(4) ?
C21 C22 C23 O231 -175.3(3) ?
O221 C22 C23 C24 -173.9(3) ?
C21 C22 C23 C24 -55.1(4) ?
C24 C23 O231 C231 110.0(4) ?
C22 C23 O231 C231 -127.1(3) ?
C23 O231 C231 O232 -2.9(6) yes
C23 O231 C231 C232 175.4(4) ?
O231 C23 C24 O241 -71.2(4) ?
C22 C23 C24 O241 169.2(3) ?
O231 C23 C24 C25 170.4(3) ?
C22 C23 C24 C25 50.8(4) ?
C23 C24 O241 C241 146.4(4) ?
C25 C24 O241 C241 -96.0(5) ?
C24 O241 C241 O242 0.9(8) yes
C24 O241 C241 C242 179.8(5) ?
C21 O2 C25 C24 64.9(5) ?
O241 C24 C25 O2 -171.3(3) ?
C23 C24 C25 O2 -53.3(5) ?

loop_
_cod_related_entry_id
_cod_related_entry_database
_cod_related_entry_code
1 ChemSpider 21187066
